data_4118901
loop_
_publ_author_name
'Xiao Wang'
'Xiaolei Wang'
'Xianghui Tan'
'Jianming Lu'
'Kevin W. Cormier'
'Zhiqiang Ma'
'Chuo Chen'

_publ_section_title
;
 A Biomimetic Route for Construction of the [4+2] and [3+2] Core Skeletons
 of Dimeric Pyrrole-Imidazole Alkaloids and Asymmetric Synthesis of
 Ageliferins
;
_journal_name_full 'Journal of the American Chemical Society'
_journal_page_first 18834
_journal_page_last 18842
_journal_paper_doi 10.1021/ja309172t
_journal_volume 134
_journal_year 2012
_chemical_formula_sum 'C41 H38 N3 O4 P'
_chemical_formula_weight 667.71
_chemical_name_systematic
; 
 ? 
;
_space_group_IT_number 2
_symmetry_cell_setting triclinic
_symmetry_space_group_name_Hall '-P 1'
_symmetry_space_group_name_H-M 'P -1'
_atom_sites_solution_hydrogens difmap
_atom_sites_solution_primary direct
_atom_sites_solution_secondary difmap
_audit_creation_method SHELXTL
_cell_angle_alpha 97.8624(5)
_cell_angle_beta 93.3019(5)
_cell_angle_gamma 111.4492(4)
_cell_formula_units_Z 2
_cell_length_a 9.5390(4)
_cell_length_b 11.3726(4)
_cell_length_c 17.4102(7)
_cell_measurement_reflns_used 7879
_cell_measurement_temperature 198(2)
_cell_measurement_theta_max 28.28
_cell_measurement_theta_min 2.31
_cell_volume 1729.48(12)
_computing_cell_refinement 'Bruker SAINT'
_computing_data_collection 'Bruker APEX2'
_computing_data_reduction 'Bruker SAINT'
_computing_molecular_graphics 'Bruker SHELXTL'
_computing_publication_material 'Bruker SHELXTL'
_computing_structure_refinement 'SHELXL-97 (Sheldrick, 2008)'
_computing_structure_solution 'SHELXS-97 (Sheldrick, 2008)'
_diffrn_ambient_temperature 198(2)
_diffrn_measured_fraction_theta_full 0.998
_diffrn_measured_fraction_theta_max 0.995
_diffrn_measurement_device_type 'Bruker APEX-II CCD'
_diffrn_measurement_method '\f and \w scans'
_diffrn_radiation_monochromator graphite
_diffrn_radiation_source 'fine-focus sealed tube'
_diffrn_radiation_type MoK\a
_diffrn_radiation_wavelength 0.71073
_diffrn_reflns_av_R_equivalents 0.0238
_diffrn_reflns_av_sigmaI/netI 0.0302
_diffrn_reflns_limit_h_max 12
_diffrn_reflns_limit_h_min -12
_diffrn_reflns_limit_k_max 14
_diffrn_reflns_limit_k_min -14
_diffrn_reflns_limit_l_max 22
_diffrn_reflns_limit_l_min -22
_diffrn_reflns_number 20112
_diffrn_reflns_theta_full 25.50
_diffrn_reflns_theta_max 27.10
_diffrn_reflns_theta_min 1.95
_exptl_absorpt_coefficient_mu 0.127
_exptl_absorpt_correction_T_max 0.9927
_exptl_absorpt_correction_T_min 0.9587
_exptl_absorpt_correction_type numerical
_exptl_absorpt_process_details 'Bruker SADABS'
_exptl_crystal_colour colorless
_exptl_crystal_density_diffrn 1.282
_exptl_crystal_density_meas ?
_exptl_crystal_description plate
_exptl_crystal_F_000 704
_exptl_crystal_size_max 0.34
_exptl_crystal_size_mid 0.18
_exptl_crystal_size_min 0.06
_refine_diff_density_max 0.329
_refine_diff_density_min -0.280
_refine_diff_density_rms 0.040
_refine_ls_extinction_method none
_refine_ls_goodness_of_fit_ref 1.022
_refine_ls_hydrogen_treatment refall
_refine_ls_matrix_type full
_refine_ls_number_parameters 594
_refine_ls_number_reflns 7597
_refine_ls_number_restraints 0
_refine_ls_restrained_S_all 1.022
_refine_ls_R_factor_all 0.0535
_refine_ls_R_factor_gt 0.0395
_refine_ls_shift/su_max 0.000
_refine_ls_shift/su_mean 0.000
_refine_ls_structure_factor_coef Fsqd
_refine_ls_weighting_details 'calc w=1/[\s^2^(Fo^2^)+(0.0449P)^2^+0.5795P] where P=(Fo^2^+2Fc^2^)/3'
_refine_ls_weighting_scheme calc
_refine_ls_wR_factor_gt 0.0935
_refine_ls_wR_factor_ref 0.1013
_reflns_number_gt 6040
_reflns_number_total 7597
_reflns_threshold_expression >2sigma(I)
_cod_data_source_file ja309172t_si_003.cif
_cod_data_source_block utsm2
_cod_depositor_comments
;
The following automatic conversions were performed:

'_exptl_crystal_density_meas' value 'not_measured' was changed to '?'
- the value is perceived as not measured.

Automatic conversion script
Id: cif_fix_values 3008 2015-01-20 13:52:24Z robertas 
;
_cod_database_code 4118901

loop_
_symmetry_equiv_pos_as_xyz
'x, y, z'
'-x, -y, -z'

loop_
_atom_site_label
_atom_site_type_symbol
_atom_site_fract_x
_atom_site_fract_y
_atom_site_fract_z
_atom_site_U_iso_or_equiv
_atom_site_adp_type
_atom_site_occupancy
_atom_site_symmetry_multiplicity
_atom_site_calc_flag
P1 P 0.21207(4) 0.48943(3) 0.25440(2) 0.02322(10) Uani 1 1 d
O1 O 0.34821(13) 0.00969(10) 0.24009(7) 0.0346(3) Uani 1 1 d
O2 O 0.41059(13) 0.15717(11) 0.07704(7) 0.0392(3) Uani 1 1 d
O3 O -0.12446(15) -0.19654(12) -0.00465(8) 0.0444(3) Uani 1 1 d
O4 O 0.30109(15) 0.13695(11) 0.40695(7) 0.0412(3) Uani 1 1 d
N1 N 0.30937(14) 0.19549(11) 0.28148(7) 0.0259(3) Uani 1 1 d
N2 N 0.18768(13) 0.22011(11) 0.17238(7) 0.0236(3) Uani 1 1 d
N3 N 0.25652(14) 0.38199(11) 0.28746(7) 0.0269(3) Uani 1 1 d
C1 C 0.29488(16) 0.08906(13) 0.22964(9) 0.0255(3) Uani 1 1 d
C2 C 0.24604(16) 0.27129(13) 0.24379(8) 0.0232(3) Uani 1 1 d
C3 C 0.20305(16) 0.09611(13) 0.15692(8) 0.0231(3) Uani 1 1 d
C4 C 0.29244(17) 0.07766(14) 0.08776(9) 0.0279(3) Uani 1 1 d
C5 C 0.20961(19) -0.05494(15) 0.03996(10) 0.0341(4) Uani 1 1 d
C6 C 0.09425(18) -0.12605(14) 0.09208(9) 0.0273(3) Uani 1 1 d
C7 C 0.04930(16) -0.01973(13) 0.13486(8) 0.0240(3) Uani 1 1 d
C8 C 0.3116(3) -0.1198(2) 0.00809(18) 0.0650(7) Uani 1 1 d
C9 C -0.03907(19) -0.23904(15) 0.04641(10) 0.0323(3) Uani 1 1 d
C10 C -0.04906(17) -0.05180(13) 0.19978(9) 0.0281(3) Uani 1 1 d
C11 C -0.0204(2) -0.11534(16) 0.25817(10) 0.0354(4) Uani 1 1 d
C12 C -0.1151(2) -0.14386(18) 0.31649(11) 0.0448(4) Uani 1 1 d
C13 C -0.2386(2) -0.10853(19) 0.31767(13) 0.0522(5) Uani 1 1 d
C14 C -0.2689(2) -0.0452(2) 0.26084(14) 0.0529(5) Uani 1 1 d
C15 C -0.1750(2) -0.01777(17) 0.20199(11) 0.0385(4) Uani 1 1 d
C16 C 0.38364(19) 0.22377(15) 0.36025(9) 0.0310(3) Uani 1 1 d
C17 C 0.1647(2) 0.15163(19) 0.42623(12) 0.0477(5) Uani 1 1 d
C18 C 0.18994(19) 0.26563(16) 0.48832(9) 0.0354(4) Uani 1 1 d
C19 C 0.3238(2) 0.32356(16) 0.53822(10) 0.0347(4) Uani 1 1 d
C20 C 0.3439(2) 0.42587(17) 0.59659(10) 0.0393(4) Uani 1 1 d
C21 C 0.2285(2) 0.47080(19) 0.60606(12) 0.0467(5) Uani 1 1 d
C22 C 0.0954(3) 0.4140(2) 0.55748(13) 0.0547(5) Uani 1 1 d
C23 C 0.0756(2) 0.3127(2) 0.49875(12) 0.0491(5) Uani 1 1 d
C24 C 0.27149(16) 0.62384(13) 0.33315(8) 0.0246(3) Uani 1 1 d
C25 C 0.27843(17) 0.60188(15) 0.40968(9) 0.0289(3) Uani 1 1 d
C26 C 0.3123(2) 0.70312(16) 0.47119(10) 0.0359(4) Uani 1 1 d
C27 C 0.3393(2) 0.82538(16) 0.45670(11) 0.0389(4) Uani 1 1 d
C28 C 0.3339(2) 0.84832(16) 0.38135(11) 0.0406(4) Uani 1 1 d
C29 C 0.3006(2) 0.74812(15) 0.31907(10) 0.0332(4) Uani 1 1 d
C30 C 0.30411(18) 0.54587(14) 0.17173(9) 0.0281(3) Uani 1 1 d
C31 C 0.4603(2) 0.61685(18) 0.18219(12) 0.0411(4) Uani 1 1 d
C32 C 0.5347(2) 0.6590(2) 0.11917(14) 0.0510(5) Uani 1 1 d
C33 C 0.4556(3) 0.62974(19) 0.04603(13) 0.0534(6) Uani 1 1 d
C34 C 0.3021(3) 0.5588(2) 0.03490(12) 0.0549(6) Uani 1 1 d
C35 C 0.2260(2) 0.51754(17) 0.09761(10) 0.0404(4) Uani 1 1 d
C36 C 0.01078(17) 0.44612(14) 0.22899(9) 0.0279(3) Uani 1 1 d
C37 C -0.0902(2) 0.32161(17) 0.22811(12) 0.0419(4) Uani 1 1 d
C38 C -0.2445(2) 0.28917(19) 0.20705(14) 0.0520(5) Uani 1 1 d
C39 C -0.2980(2) 0.3795(2) 0.18781(11) 0.0471(5) Uani 1 1 d
C40 C -0.1990(2) 0.5035(2) 0.19053(12) 0.0465(5) Uani 1 1 d
C41 C -0.0454(2) 0.53715(18) 0.21071(11) 0.0397(4) Uani 1 1 d
H3 H -0.132(3) -0.235(2) -0.0531(16) 0.079(8) Uiso 1 1 d
H5A H 0.151(2) -0.0361(18) -0.0064(12) 0.051(6) Uiso 1 1 d
H6A H 0.1479(18) -0.1576(15) 0.1304(9) 0.025(4) Uiso 1 1 d
H7A H -0.0076(17) 0.0034(14) 0.0949(9) 0.019(4) Uiso 1 1 d
H8A H 0.383(3) -0.068(3) -0.0237(15) 0.082(8) Uiso 1 1 d
H8B H 0.246(3) -0.210(3) -0.0219(14) 0.078(7) Uiso 1 1 d
H8C H 0.375(2) -0.1255(17) 0.0611(11) 0.033(5) Uiso 1 1 d
H9A H 0.0022(19) -0.3001(17) 0.0161(10) 0.034(4) Uiso 1 1 d
H9B H -0.1066(19) -0.2868(16) 0.0823(10) 0.031(4) Uiso 1 1 d
H11A H 0.066(2) -0.1368(18) 0.2588(11) 0.046(5) Uiso 1 1 d
H12A H -0.092(2) -0.188(2) 0.3560(13) 0.058(6) Uiso 1 1 d
H13A H -0.307(3) -0.130(2) 0.3562(13) 0.064(6) Uiso 1 1 d
H14A H -0.356(3) -0.023(2) 0.2597(13) 0.068(7) Uiso 1 1 d
H15A H -0.198(2) 0.0244(19) 0.1613(12) 0.049(6) Uiso 1 1 d
H16A H 0.482(2) 0.2129(16) 0.3583(10) 0.035(5) Uiso 1 1 d
H16B H 0.3992(19) 0.3129(17) 0.3818(10) 0.031(4) Uiso 1 1 d
H17A H 0.107(3) 0.074(2) 0.4456(14) 0.071(7) Uiso 1 1 d
H17B H 0.105(2) 0.158(2) 0.3782(13) 0.057(6) Uiso 1 1 d
H19A H 0.404(2) 0.2898(19) 0.5320(11) 0.047(5) Uiso 1 1 d
H20A H 0.443(2) 0.4686(19) 0.6303(12) 0.051(6) Uiso 1 1 d
H21A H 0.241(2) 0.541(2) 0.6457(13) 0.057(6) Uiso 1 1 d
H22A H 0.015(3) 0.442(2) 0.5625(15) 0.080(8) Uiso 1 1 d
H23A H -0.018(3) 0.272(2) 0.4629(14) 0.068(7) Uiso 1 1 d
H25A H 0.2604(18) 0.5157(16) 0.4192(9) 0.028(4) Uiso 1 1 d
H26A H 0.316(2) 0.6857(18) 0.5232(12) 0.046(5) Uiso 1 1 d
H27A H 0.363(2) 0.8917(18) 0.4992(11) 0.039(5) Uiso 1 1 d
H28A H 0.353(2) 0.934(2) 0.3687(12) 0.054(6) Uiso 1 1 d
H29A H 0.299(2) 0.7650(17) 0.2680(11) 0.042(5) Uiso 1 1 d
H31A H 0.514(2) 0.6359(18) 0.2328(12) 0.043(5) Uiso 1 1 d
H32A H 0.639(3) 0.711(2) 0.1279(14) 0.073(7) Uiso 1 1 d
H33A H 0.508(3) 0.656(2) 0.0050(14) 0.066(7) Uiso 1 1 d
H34A H 0.244(3) 0.537(2) -0.0150(15) 0.078(8) Uiso 1 1 d
H35A H 0.119(2) 0.469(2) 0.0912(12) 0.051(6) Uiso 1 1 d
H37A H -0.053(2) 0.259(2) 0.2421(12) 0.050(6) Uiso 1 1 d
H38A H -0.311(3) 0.202(2) 0.2068(13) 0.065(7) Uiso 1 1 d
H39A H -0.403(2) 0.3560(19) 0.1738(12) 0.051(6) Uiso 1 1 d
H40A H -0.232(3) 0.569(2) 0.1795(13) 0.066(7) Uiso 1 1 d
H41A H 0.026(2) 0.6254(19) 0.2107(11) 0.047(5) Uiso 1 1 d

loop_
_atom_site_aniso_label
_atom_site_aniso_U_11
_atom_site_aniso_U_22
_atom_site_aniso_U_33
_atom_site_aniso_U_23
_atom_site_aniso_U_13
_atom_site_aniso_U_12
P1 0.02706(19) 0.01785(18) 0.02376(19) 0.00105(14) 0.00116(14) 0.00845(15)
O1 0.0440(7) 0.0274(6) 0.0370(6) 0.0027(5) -0.0012(5) 0.0208(5)
O2 0.0343(6) 0.0325(6) 0.0449(7) 0.0034(5) 0.0132(5) 0.0055(5)
O3 0.0584(8) 0.0354(7) 0.0361(7) -0.0051(5) -0.0138(6) 0.0208(6)
O4 0.0679(9) 0.0282(6) 0.0296(6) 0.0072(5) 0.0060(6) 0.0198(6)
N1 0.0331(7) 0.0207(6) 0.0240(6) 0.0017(5) -0.0015(5) 0.0117(5)
N2 0.0277(6) 0.0178(6) 0.0250(6) 0.0023(5) 0.0020(5) 0.0089(5)
N3 0.0340(7) 0.0190(6) 0.0272(6) 0.0004(5) 0.0003(5) 0.0110(5)
C1 0.0276(7) 0.0206(7) 0.0276(8) 0.0028(6) 0.0023(6) 0.0088(6)
C2 0.0247(7) 0.0180(7) 0.0265(7) 0.0047(5) 0.0036(6) 0.0070(6)
C3 0.0268(7) 0.0180(7) 0.0237(7) 0.0026(5) 0.0026(6) 0.0081(6)
C4 0.0305(8) 0.0254(7) 0.0281(8) 0.0033(6) 0.0046(6) 0.0112(6)
C5 0.0376(9) 0.0270(8) 0.0342(9) -0.0015(7) 0.0104(7) 0.0096(7)
C6 0.0329(8) 0.0207(7) 0.0276(8) 0.0021(6) 0.0024(6) 0.0099(6)
C7 0.0273(7) 0.0190(7) 0.0239(7) 0.0024(5) 0.0015(6) 0.0073(6)
C8 0.0559(13) 0.0392(12) 0.0903(19) -0.0144(12) 0.0300(14) 0.0125(10)
C9 0.0390(9) 0.0216(7) 0.0323(8) 0.0011(6) -0.0010(7) 0.0088(7)
C10 0.0311(8) 0.0183(7) 0.0298(8) 0.0014(6) 0.0050(6) 0.0042(6)
C11 0.0399(9) 0.0299(8) 0.0347(9) 0.0084(7) 0.0067(7) 0.0097(7)
C12 0.0535(11) 0.0359(10) 0.0384(10) 0.0131(8) 0.0125(8) 0.0058(8)
C13 0.0565(12) 0.0430(11) 0.0525(12) 0.0122(9) 0.0302(10) 0.0085(9)
C14 0.0457(11) 0.0482(11) 0.0697(14) 0.0143(10) 0.0279(10) 0.0188(9)
C15 0.0358(9) 0.0346(9) 0.0472(10) 0.0117(8) 0.0125(8) 0.0128(7)
C16 0.0384(9) 0.0276(8) 0.0268(8) 0.0011(6) -0.0033(7) 0.0144(7)
C17 0.0505(11) 0.0397(10) 0.0369(10) 0.0027(8) 0.0071(9) -0.0003(9)
C18 0.0364(9) 0.0375(9) 0.0294(8) 0.0111(7) 0.0083(7) 0.0081(7)
C19 0.0358(9) 0.0355(9) 0.0325(9) 0.0061(7) 0.0051(7) 0.0130(7)
C20 0.0451(10) 0.0370(9) 0.0321(9) 0.0060(7) 0.0051(8) 0.0110(8)
C21 0.0642(13) 0.0425(11) 0.0390(10) 0.0074(8) 0.0182(9) 0.0247(10)
C22 0.0528(12) 0.0707(14) 0.0580(13) 0.0205(11) 0.0220(10) 0.0377(12)
C23 0.0347(10) 0.0657(13) 0.0458(11) 0.0148(10) 0.0048(8) 0.0160(9)
C24 0.0244(7) 0.0198(7) 0.0282(7) -0.0011(6) 0.0000(6) 0.0091(6)
C25 0.0310(8) 0.0244(8) 0.0304(8) 0.0030(6) 0.0011(6) 0.0105(6)
C26 0.0395(9) 0.0359(9) 0.0294(9) -0.0010(7) -0.0008(7) 0.0137(7)
C27 0.0450(10) 0.0288(8) 0.0373(9) -0.0101(7) -0.0027(8) 0.0139(7)
C28 0.0532(11) 0.0219(8) 0.0452(10) -0.0008(7) -0.0021(8) 0.0159(8)
C29 0.0435(9) 0.0235(8) 0.0333(9) 0.0029(6) 0.0000(7) 0.0147(7)
C30 0.0364(8) 0.0196(7) 0.0301(8) 0.0038(6) 0.0082(6) 0.0123(6)
C31 0.0354(9) 0.0439(10) 0.0472(11) 0.0122(8) 0.0090(8) 0.0165(8)
C32 0.0446(11) 0.0445(11) 0.0721(15) 0.0209(10) 0.0285(10) 0.0192(9)
C33 0.0816(16) 0.0371(10) 0.0515(12) 0.0176(9) 0.0372(12) 0.0260(11)
C34 0.0828(16) 0.0429(11) 0.0324(10) 0.0075(8) 0.0137(10) 0.0147(11)
C35 0.0519(11) 0.0315(9) 0.0290(9) 0.0020(7) 0.0045(8) 0.0068(8)
C36 0.0282(8) 0.0277(8) 0.0252(7) -0.0001(6) 0.0012(6) 0.0097(6)
C37 0.0344(9) 0.0271(8) 0.0593(12) -0.0018(8) 0.0045(8) 0.0094(7)
C38 0.0327(10) 0.0338(10) 0.0748(15) -0.0103(9) 0.0027(9) 0.0031(8)
C39 0.0300(9) 0.0599(12) 0.0430(10) -0.0059(9) -0.0038(8) 0.0137(9)
C40 0.0374(10) 0.0601(12) 0.0490(11) 0.0201(9) 0.0010(8) 0.0235(9)
C41 0.0347(9) 0.0378(10) 0.0485(10) 0.0171(8) 0.0021(8) 0.0129(8)

loop_
_atom_type_symbol
_atom_type_description
_atom_type_scat_dispersion_real
_atom_type_scat_dispersion_imag
_atom_type_scat_source
C C 0.0033 0.0016 'International Tables Vol C Tables 4.2.6.8 and 6.1.1.4'
H H 0.0000 0.0000 'International Tables Vol C Tables 4.2.6.8 and 6.1.1.4'
N N 0.0061 0.0033 'International Tables Vol C Tables 4.2.6.8 and 6.1.1.4'
O O 0.0106 0.0060 'International Tables Vol C Tables 4.2.6.8 and 6.1.1.4'
P P 0.1023 0.0942 'International Tables Vol C Tables 4.2.6.8 and 6.1.1.4'

loop_
_geom_angle_atom_site_label_1
_geom_angle_atom_site_label_2
_geom_angle_atom_site_label_3
_geom_angle
N3 P1 C30 115.40(7)
N3 P1 C24 105.46(7)
C30 P1 C24 107.23(7)
N3 P1 C36 114.75(7)
C30 P1 C36 106.97(7)
C24 P1 C36 106.43(7)
C16 O4 C17 113.96(14)
C1 N1 C2 108.91(12)
C1 N1 C16 123.24(12)
C2 N1 C16 127.81(12)
C2 N2 C3 107.15(11)
C2 N3 P1 124.07(11)
O1 C1 N1 126.39(14)
O1 C1 C3 128.91(13)
N1 C1 C3 104.68(12)
N2 C2 N3 131.25(13)
N2 C2 N1 113.21(12)
N3 C2 N1 115.54(12)
N2 C3 C1 105.64(11)
N2 C3 C4 115.63(11)
C1 C3 C4 105.88(12)
N2 C3 C7 113.85(11)
C1 C3 C7 113.24(11)
C4 C3 C7 102.57(11)
O2 C4 C5 127.32(14)
O2 C4 C3 123.58(13)
C5 C4 C3 109.07(12)
C8 C5 C4 114.58(15)
C8 C5 C6 116.81(16)
C4 C5 C6 104.36(12)
C9 C6 C5 113.03(13)
C9 C6 C7 113.76(13)
C5 C6 C7 103.01(11)
C10 C7 C6 117.69(12)
C10 C7 C3 116.16(12)
C6 C7 C3 103.46(11)
O3 C9 C6 110.58(13)
C15 C10 C11 117.83(15)
C15 C10 C7 119.21(14)
C11 C10 C7 122.95(14)
C12 C11 C10 120.88(18)
C13 C12 C11 120.19(19)
C14 C13 C12 120.01(18)
C13 C14 C15 119.8(2)
C10 C15 C14 121.23(18)
O4 C16 N1 112.15(13)
O4 C17 C18 113.68(15)
C19 C18 C23 118.12(17)
C19 C18 C17 121.65(17)
C23 C18 C17 120.19(17)
C20 C19 C18 121.12(17)
C21 C20 C19 119.76(18)
C22 C21 C20 119.70(19)
C21 C22 C23 120.7(2)
C22 C23 C18 120.61(19)
C25 C24 C29 119.50(14)
C25 C24 P1 119.07(11)
C29 C24 P1 121.29(12)
C26 C25 C24 119.81(15)
C27 C26 C25 120.28(16)
C28 C27 C26 120.39(15)
C27 C28 C29 120.09(16)
C28 C29 C24 119.93(16)
C35 C30 C31 119.01(16)
C35 C30 P1 122.14(13)
C31 C30 P1 118.81(13)
C32 C31 C30 120.04(19)
C33 C32 C31 120.2(2)
C32 C33 C34 120.27(19)
C33 C34 C35 120.1(2)
C34 C35 C30 120.39(19)
C37 C36 C41 118.95(15)
C37 C36 P1 120.43(13)
C41 C36 P1 120.62(12)
C36 C37 C38 119.77(18)
C39 C38 C37 120.62(18)
C40 C39 C38 119.77(18)
C39 C40 C41 120.37(19)
C40 C41 C36 120.49(17)

loop_
_geom_bond_atom_site_label_1
_geom_bond_atom_site_label_2
_geom_bond_distance
P1 N3 1.5959(12)
P1 C30 1.8002(15)
P1 C24 1.8003(14)
P1 C36 1.8100(15)
O1 C1 1.2153(17)
O2 C4 1.2032(18)
O3 C9 1.418(2)
O4 C16 1.407(2)
O4 C17 1.423(3)
N1 C1 1.3650(18)
N1 C2 1.4243(18)
N1 C16 1.4445(19)
N2 C2 1.2961(18)
N2 C3 1.4609(17)
N3 C2 1.3455(18)
C1 C3 1.526(2)
C3 C4 1.550(2)
C3 C7 1.5549(19)
C4 C5 1.517(2)
C5 C8 1.508(3)
C5 C6 1.534(2)
C6 C9 1.520(2)
C6 C7 1.540(2)
C7 C10 1.508(2)
C10 C15 1.392(2)
C10 C11 1.394(2)
C11 C12 1.391(2)
C12 C13 1.377(3)
C13 C14 1.377(3)
C14 C15 1.392(3)
C17 C18 1.505(3)
C18 C19 1.385(2)
C18 C23 1.390(3)
C19 C20 1.384(2)
C20 C21 1.382(3)
C21 C22 1.368(3)
C22 C23 1.380(3)
C24 C25 1.391(2)
C24 C29 1.397(2)
C25 C26 1.388(2)
C26 C27 1.380(2)
C27 C28 1.374(3)
C28 C29 1.390(2)
C30 C35 1.387(2)
C30 C31 1.398(2)
C31 C32 1.386(3)
C32 C33 1.375(3)
C33 C34 1.376(3)
C34 C35 1.386(3)
C36 C37 1.389(2)
C36 C41 1.392(2)
C37 C38 1.393(3)
C38 C39 1.374(3)
C39 C40 1.373(3)
C40 C41 1.382(2)

loop_
_geom_torsion_atom_site_label_1
_geom_torsion_atom_site_label_2
_geom_torsion_atom_site_label_3
_geom_torsion_atom_site_label_4
_geom_torsion
C30 P1 N3 C2 -54.32(15)
C24 P1 N3 C2 -172.46(12)
C36 P1 N3 C2 70.76(14)
C2 N1 C1 O1 173.14(15)
C16 N1 C1 O1 -4.6(2)
C2 N1 C1 C3 -5.11(15)
C16 N1 C1 C3 177.11(13)
C3 N2 C2 N3 -177.59(15)
C3 N2 C2 N1 2.38(16)
P1 N3 C2 N2 -7.9(2)
P1 N3 C2 N1 172.17(10)
C1 N1 C2 N2 1.97(17)
C16 N1 C2 N2 179.63(14)
C1 N1 C2 N3 -178.05(12)
C16 N1 C2 N3 -0.4(2)
C2 N2 C3 C1 -5.34(15)
C2 N2 C3 C4 -122.05(13)
C2 N2 C3 C7 119.53(13)
O1 C1 C3 N2 -171.80(15)
N1 C1 C3 N2 6.39(15)
O1 C1 C3 C4 -48.7(2)
N1 C1 C3 C4 129.53(12)
O1 C1 C3 C7 63.0(2)
N1 C1 C3 C7 -118.86(13)
N2 C3 C4 O2 45.1(2)
C1 C3 C4 O2 -71.44(18)
C7 C3 C4 O2 169.63(15)
N2 C3 C4 C5 -136.68(13)
C1 C3 C4 C5 106.75(14)
C7 C3 C4 C5 -12.18(16)
O2 C4 C5 C8 35.4(3)
C3 C4 C5 C8 -142.69(18)
O2 C4 C5 C6 164.39(16)
C3 C4 C5 C6 -13.71(17)
C8 C5 C6 C9 -74.7(2)
C4 C5 C6 C9 157.65(13)
C8 C5 C6 C7 162.08(17)
C4 C5 C6 C7 34.45(16)
C9 C6 C7 C10 65.15(18)
C5 C6 C7 C10 -172.15(13)
C9 C6 C7 C3 -165.24(12)
C5 C6 C7 C3 -42.54(15)
N2 C3 C7 C10 -70.51(16)
C1 C3 C7 C10 50.20(17)
C4 C3 C7 C10 163.83(12)
N2 C3 C7 C6 158.96(12)
C1 C3 C7 C6 -80.33(14)
C4 C3 C7 C6 33.30(14)
C5 C6 C9 O3 -64.09(18)
C7 C6 C9 O3 52.93(18)
C6 C7 C10 C15 -132.78(15)
C3 C7 C10 C15 103.81(17)
C6 C7 C10 C11 46.8(2)
C3 C7 C10 C11 -76.60(18)
C15 C10 C11 C12 0.2(2)
C7 C10 C11 C12 -179.43(15)
C10 C11 C12 C13 -0.5(3)
C11 C12 C13 C14 0.3(3)
C12 C13 C14 C15 0.4(3)
C11 C10 C15 C14 0.5(3)
C7 C10 C15 C14 -179.91(16)
C13 C14 C15 C10 -0.8(3)
C17 O4 C16 N1 -70.89(17)
C1 N1 C16 O4 -68.44(19)
C2 N1 C16 O4 114.21(16)
C16 O4 C17 C18 -75.75(19)
O4 C17 C18 C19 -19.6(2)
O4 C17 C18 C23 162.82(16)
C23 C18 C19 C20 -0.3(3)
C17 C18 C19 C20 -178.02(16)
C18 C19 C20 C21 0.6(3)
C19 C20 C21 C22 -0.2(3)
C20 C21 C22 C23 -0.4(3)
C21 C22 C23 C18 0.7(3)
C19 C18 C23 C22 -0.3(3)
C17 C18 C23 C22 177.44(18)
N3 P1 C24 C25 -27.20(14)
C30 P1 C24 C25 -150.69(12)
C36 P1 C24 C25 95.10(13)
N3 P1 C24 C29 157.20(13)
C30 P1 C24 C29 33.71(15)
C36 P1 C24 C29 -80.50(14)
C29 C24 C25 C26 0.8(2)
P1 C24 C25 C26 -174.90(12)
C24 C25 C26 C27 -0.1(3)
C25 C26 C27 C28 -0.4(3)
C26 C27 C28 C29 0.2(3)
C27 C28 C29 C24 0.5(3)
C25 C24 C29 C28 -1.0(2)
P1 C24 C29 C28 174.61(14)
N3 P1 C30 C35 109.91(14)
C24 P1 C30 C35 -132.95(14)
C36 P1 C30 C35 -19.11(15)
N3 P1 C30 C31 -67.88(14)
C24 P1 C30 C31 49.26(14)
C36 P1 C30 C31 163.11(13)
C35 C30 C31 C32 0.6(3)
P1 C30 C31 C32 178.49(14)
C30 C31 C32 C33 -0.8(3)
C31 C32 C33 C34 0.2(3)
C32 C33 C34 C35 0.6(3)
C33 C34 C35 C30 -0.8(3)
C31 C30 C35 C34 0.2(3)
P1 C30 C35 C34 -177.62(15)
N3 P1 C36 C37 -9.12(16)
C30 P1 C36 C37 120.27(14)
C24 P1 C36 C37 -125.35(14)
N3 P1 C36 C41 170.29(13)
C30 P1 C36 C41 -60.32(15)
C24 P1 C36 C41 54.07(15)
C41 C36 C37 C38 1.7(3)
P1 C36 C37 C38 -178.83(15)
C36 C37 C38 C39 -0.6(3)
C37 C38 C39 C40 -1.0(3)
C38 C39 C40 C41 1.5(3)
C39 C40 C41 C36 -0.4(3)
C37 C36 C41 C40 -1.3(3)
P1 C36 C41 C40 179.31(15)
